data_4338381
loop_
_publ_author_name
'Abrahams, Brendan F.'
'Dharma, A. David'
'Grannas, Martin J.'
'Hudson, Timothy A.'
'Maynard-Casely, Helen E'
'Oliver, Graham R.'
'Robson, Richard'
'White, Keith F.'

_publ_section_title
;
 Isomeric Ionic Lithium Isonicotinate Three-Dimensional Networks and
 Single-Crystal-to-Single-Crystal Rearrangements Generating Microporous
 Materials.
;
_journal_issue 10
_journal_name_full 'Inorganic chemistry'
_journal_page_first 4956
_journal_page_last 4969
_journal_paper_doi 10.1021/ic403134c
_journal_volume 53
_journal_year 2014
_chemical_formula_sum 'C18 H20 Li2 N2 O5'
_chemical_formula_weight 358.24
_chemical_name_systematic
;
 ?
;
_space_group_crystal_system monoclinic
_space_group_IT_number 14
_space_group_name_Hall '-P 2yn'
_space_group_name_H-M_alt 'P 1 21/n 1'
_symmetry_space_group_name_Hall '-P 2yn'
_symmetry_space_group_name_H-M 'P 1 21/n 1'
_atom_sites_solution_hydrogens geom
_audit_creation_method SHELXL-2014
_cell_angle_alpha 90
_cell_angle_beta 101.187(15)
_cell_angle_gamma 90
_cell_formula_units_Z 2
_cell_length_a 5.3881(8)
_cell_length_b 14.1175(19)
_cell_length_c 11.4098(18)
_cell_measurement_reflns_used 480
_cell_measurement_temperature 130(2)
_cell_measurement_theta_max 73.78
_cell_measurement_theta_min 3.13
_cell_volume 851.4(2)
_computing_cell_refinement
;
CrysAlisPro, Agilent Technologies,
Version 1.171.36.20 (release 27-06-2012 CrysAlis171 .NET)
(compiled Jul 11 2012,15:38:31)
;
_computing_data_collection
;
CrysAlisPro, Agilent Technologies,
Version 1.171.36.20 (release 27-06-2012 CrysAlis171 .NET)
(compiled Jul 11 2012,15:38:31)
;
_computing_data_reduction
;
CrysAlisPro, Agilent Technologies,
Version 1.171.36.20 (release 27-06-2012 CrysAlis171 .NET)
(compiled Jul 11 2012,15:38:31)
;
_computing_structure_refinement 'SHELXL-2014 (Sheldrick, 2014)'
_computing_structure_solution 'SHELXS-2009 (Sheldrick, 2009)'
_diffrn_ambient_temperature 130(2)
_diffrn_detector_area_resol_mean 10.2273
_diffrn_measured_fraction_theta_full 0.995
_diffrn_measured_fraction_theta_max 0.988
_diffrn_measurement_device_type 'SuperNova, Dual, Cu at zero, Atlas'
_diffrn_measurement_method '\w scans'
_diffrn_radiation_type CuK\a
_diffrn_radiation_wavelength 1.54184
_diffrn_reflns_av_R_equivalents 0.0808
_diffrn_reflns_av_unetI/netI 0.1346
_diffrn_reflns_Laue_measured_fraction_full 0.995
_diffrn_reflns_Laue_measured_fraction_max 0.988
_diffrn_reflns_limit_h_max 6
_diffrn_reflns_limit_h_min -6
_diffrn_reflns_limit_k_max 11
_diffrn_reflns_limit_k_min -17
_diffrn_reflns_limit_l_max 13
_diffrn_reflns_limit_l_min -13
_diffrn_reflns_number 3062
_diffrn_reflns_point_group_measured_fraction_full 0.995
_diffrn_reflns_point_group_measured_fraction_max 0.988
_diffrn_reflns_theta_full 67.684
_diffrn_reflns_theta_max 69.936
_diffrn_reflns_theta_min 5.043
_diffrn_source 'SuperNova (Cu) X-ray Source'
_exptl_absorpt_coefficient_mu 0.824
_exptl_absorpt_correction_T_max 1.00000
_exptl_absorpt_correction_T_min 0.70780
_exptl_absorpt_correction_type multi-scan
_exptl_absorpt_process_details
;
CrysAlisPro, Agilent Technologies,
Version 1.171.35.19 (release 27-10-2011 CrysAlis171 .NET)
(compiled Oct 27 2011,15:02:11)
Empirical absorption correction using spherical harmonics,
 implemented in SCALE3 ABSPACK scaling algorithm.
;
_exptl_crystal_colour colourless
_exptl_crystal_density_diffrn 1.397
_exptl_crystal_description needle
_exptl_crystal_F_000 376
_exptl_crystal_size_max 0.1866
_exptl_crystal_size_mid 0.0236
_exptl_crystal_size_min 0.0135
_refine_diff_density_max 0.327
_refine_diff_density_min -0.373
_refine_diff_density_rms 0.101
_refine_ls_extinction_method none
_refine_ls_goodness_of_fit_ref 0.967
_refine_ls_hydrogen_treatment constr
_refine_ls_matrix_type full
_refine_ls_number_parameters 128
_refine_ls_number_reflns 1596
_refine_ls_number_restraints 0
_refine_ls_restrained_S_all 0.967
_refine_ls_R_factor_all 0.1602
_refine_ls_R_factor_gt 0.0902
_refine_ls_shift/su_max 0.000
_refine_ls_shift/su_mean 0.000
_refine_ls_structure_factor_coef Fsqd
_refine_ls_weighting_details 'w=1/[\s^2^(Fo^2^)+(0.1194P)^2^] where P=(Fo^2^+2Fc^2^)/3'
_refine_ls_weighting_scheme calc
_refine_ls_wR_factor_gt 0.2194
_refine_ls_wR_factor_ref 0.2736
_reflns_Friedel_coverage 0.000
_reflns_number_gt 821
_reflns_number_total 1596
_reflns_threshold_expression 'I > 2\s(I)'
_cod_data_source_file ic403134c_si_002.cif
_cod_data_source_block Li_inic_cyclohexanol
_cod_depositor_comments 'Adding full bibliography for 4338378--4338389.cif.'
_cod_database_code 4338381
_shelx_space_group_comment
;
The symmetry employed for this shelxl refinement is uniquely defined
by the following loop, which should always be used as a source of
symmetry information in preference to the above space-group names.
They are only intended as comments.
;
_shelxl_version_number 2014-1

loop_
_space_group_symop_operation_xyz
'x, y, z'
'-x+1/2, y+1/2, -z+1/2'
'-x, -y, -z'
'x-1/2, -y-1/2, z-1/2'

loop_
_atom_site_label
_atom_site_type_symbol
_atom_site_fract_x
_atom_site_fract_y
_atom_site_fract_z
_atom_site_U_iso_or_equiv
_atom_site_adp_type
_atom_site_occupancy
_atom_site_site_symmetry_order
_atom_site_calc_flag
_atom_site_refinement_flags_posn
_atom_site_refinement_flags_adp
_atom_site_refinement_flags_occupancy
_atom_site_disorder_assembly
_atom_site_disorder_group
C2S'_a C 0.4265(12) 0.4987(4) 0.6164(6) 0.0627(17) Uani 0.5 1 d . . P A 1
H2S1_a H 0.2939 0.5019 0.6654 0.075 Uiso 0.5 1 calc R U P A 1
H2S2_a H 0.5918 0.4900 0.6708 0.075 Uiso 0.5 1 calc R U P A 1
C3S'_a C 0.3753(12) 0.4149(5) 0.5313(6) 0.0653(17) Uani 0.5 1 d . . P A 1
H3S1_a H 0.3802 0.3555 0.5778 0.078 Uiso 0.5 1 calc R U P A 1
H3S2_a H 0.2043 0.4211 0.4810 0.078 Uiso 0.5 1 calc R U P A 1
C1S'_a C 0.5712(12) 0.4105(5) 0.4521(6) 0.0625(16) Uani 0.5 1 d . . P A 1
H1S1_a H 0.7406 0.3994 0.5019 0.075 Uiso 0.5 1 calc R U P A 1
H1S2_a H 0.5319 0.3570 0.3954 0.075 Uiso 0.5 1 calc R U P A 1
C3S_b C 0.3753(12) 0.4149(5) 0.5313(6) 0.0653(17) Uani 0.5 1 d . . P B 2
H3S1_b H 0.3802 0.3555 0.5778 0.078 Uiso 0.5 1 calc R U P B 2
H3S2_b H 0.2043 0.4211 0.4810 0.078 Uiso 0.5 1 calc R U P B 2
C1S_b C 0.5712(12) 0.4105(5) 0.4521(6) 0.0625(16) Uani 0.5 1 d . . P B 2
H1S1_b H 0.7406 0.3994 0.5019 0.075 Uiso 0.5 1 calc R U P B 2
H1S2_b H 0.5319 0.3570 0.3954 0.075 Uiso 0.5 1 calc R U P B 2
C2S_b C 0.4265(12) 0.4987(4) 0.6164(6) 0.0627(17) Uani 0.5 1 d . . P B 2
H2S_b H 0.5973 0.4899 0.6681 0.075 Uiso 0.5 1 calc R U P B 2
O1S_b O 0.2510(16) 0.5026(7) 0.6886(8) 0.073(3) Uani 0.5 1 d . . P B 2
H1S_b H 0.1063 0.5106 0.6465 0.109 Uiso 0.5 1 calc R U P B 2
O2 O 0.8416(6) 0.4392(2) 0.9272(3) 0.0360(8) Uani 1 1 d . . . . .
O1 O 0.4404(6) 0.3953(3) 0.9136(3) 0.0450(9) Uani 1 1 d . . . . .
C5 C 0.6897(8) 0.3066(3) 0.8061(4) 0.0335(10) Uani 1 1 d . . . . .
C6 C 0.6536(8) 0.3867(3) 0.8902(4) 0.0331(10) Uani 1 1 d . . . . .
N1 N 0.7221(7) 0.1642(3) 0.6383(4) 0.0405(10) Uani 1 1 d . . . . .
C1 C 0.5502(10) 0.1609(4) 0.7083(5) 0.0448(12) Uani 1 1 d . . . . .
H1 H 0.4378 0.1084 0.7003 0.054 Uiso 1 1 calc R U . . .
C3 C 0.8765(9) 0.3082(4) 0.7387(4) 0.0420(12) Uani 1 1 d . . . . .
H3 H 0.9995 0.3572 0.7494 0.050 Uiso 1 1 calc R U . . .
C2 C 0.8825(9) 0.2371(3) 0.6550(4) 0.0414(12) Uani 1 1 d . . . . .
H2 H 1.0079 0.2406 0.6069 0.050 Uiso 1 1 calc R U . . .
C4 C 0.5272(9) 0.2297(3) 0.7918(4) 0.0390(11) Uani 1 1 d . . . . .
H4 H 0.4008 0.2243 0.8389 0.047 Uiso 1 1 calc R U . . .
Li1 Li 0.2052(15) 0.4366(6) 1.0035(7) 0.0362(17) Uani 1 1 d . . . . .

loop_
_atom_site_aniso_label
_atom_site_aniso_U_11
_atom_site_aniso_U_22
_atom_site_aniso_U_33
_atom_site_aniso_U_23
_atom_site_aniso_U_13
_atom_site_aniso_U_12
C2S'_a 0.064(4) 0.054(4) 0.072(4) 0.006(3) 0.017(3) 0.002(3)
C3S'_a 0.073(4) 0.059(4) 0.066(4) -0.002(3) 0.018(3) -0.001(3)
C1S'_a 0.070(4) 0.056(4) 0.062(4) -0.002(3) 0.015(3) 0.004(3)
C3S_b 0.073(4) 0.059(4) 0.066(4) -0.002(3) 0.018(3) -0.001(3)
C1S_b 0.070(4) 0.056(4) 0.062(4) -0.002(3) 0.015(3) 0.004(3)
C2S_b 0.064(4) 0.054(4) 0.072(4) 0.006(3) 0.017(3) 0.002(3)
O1S_b 0.061(5) 0.079(6) 0.086(6) -0.002(5) 0.034(5) 0.013(5)
O2 0.0350(17) 0.0331(17) 0.0416(18) -0.0041(13) 0.0114(13) -0.0021(13)
O1 0.0406(18) 0.046(2) 0.053(2) -0.0142(17) 0.0213(15) -0.0032(16)
C5 0.040(2) 0.028(2) 0.036(2) -0.0051(18) 0.0157(18) -0.0036(18)
C6 0.043(3) 0.025(2) 0.036(2) 0.0008(18) 0.0165(19) -0.0052(19)
N1 0.047(2) 0.034(2) 0.044(2) -0.0096(18) 0.0174(18) -0.0029(18)
C1 0.055(3) 0.029(3) 0.054(3) -0.008(2) 0.020(2) -0.012(2)
C3 0.044(3) 0.037(3) 0.049(3) -0.007(2) 0.019(2) -0.010(2)
C2 0.047(3) 0.036(3) 0.046(3) -0.012(2) 0.021(2) -0.009(2)
C4 0.048(3) 0.033(3) 0.040(2) -0.007(2) 0.018(2) -0.007(2)
Li1 0.035(4) 0.037(4) 0.038(4) -0.001(3) 0.011(3) -0.002(3)

loop_
_atom_type_symbol
_atom_type_description
_atom_type_scat_dispersion_real
_atom_type_scat_dispersion_imag
_atom_type_scat_source
C C 0.0181 0.0091 'International Tables Vol C Tables 4.2.6.8 and 6.1.1.4'
H H 0.0000 0.0000 'International Tables Vol C Tables 4.2.6.8 and 6.1.1.4'
Li Li 0.0008 0.0003 'International Tables Vol C Tables 4.2.6.8 and 6.1.1.4'
N N 0.0311 0.0180 'International Tables Vol C Tables 4.2.6.8 and 6.1.1.4'
O O 0.0492 0.0322 'International Tables Vol C Tables 4.2.6.8 and 6.1.1.4'

loop_
_geom_angle_atom_site_label_1
_geom_angle_atom_site_label_2
_geom_angle_atom_site_label_3
_geom_angle
_geom_angle_site_symmetry_1
_geom_angle_site_symmetry_3
C1S'_a C2S'_a C3S'_a 110.5(5) 3_666 .
C1S'_a C3S'_a C2S'_a 110.5(5) . .
C2S'_a C1S'_a C3S'_a 110.6(5) 3_666 .
C6 O2 Li1 120.3(4) . 3_667
C6 O2 Li1 142.8(4) . 1_655
Li1 O2 Li1 91.9(4) 3_667 1_655
C6 O1 Li1 155.0(4) . .
C3 C5 C4 117.3(4) . .
C3 C5 C6 122.4(4) . .
C4 C5 C6 120.2(4) . .
O1 C6 O2 126.2(4) . .
O1 C6 C5 116.6(4) . .
O2 C6 C5 117.2(4) . .
C2 N1 C1 116.6(4) . .
C2 N1 Li1 124.5(4) . 4_665
C1 N1 Li1 118.7(4) . 4_665
N1 C1 C4 123.5(5) . .
C5 C3 C2 119.2(4) . .
N1 C2 C3 123.6(4) . .
C1 C4 C5 119.6(4) . .
O1 Li1 O2 130.8(4) . 3_667
O1 Li1 O2 118.8(4) . 1_455
O2 Li1 O2 88.1(4) 3_667 1_455
O1 Li1 N1 104.8(4) . 4_566
O2 Li1 N1 107.7(4) 3_667 4_566
O2 Li1 N1 103.6(4) 1_455 4_566
O1 Li1 Li1 142.0(5) . 3_567
O2 Li1 Li1 44.4(2) 3_667 3_567
O2 Li1 Li1 43.7(2) 1_455 3_567
N1 Li1 Li1 112.0(4) 4_566 3_567

loop_
_geom_bond_atom_site_label_1
_geom_bond_atom_site_label_2
_geom_bond_distance
_geom_bond_site_symmetry_2
C2S'_a C1S'_a 1.502(9) 3_666
C2S'_a C3S'_a 1.520(9) .
C3S'_a C1S'_a 1.519(9) .
C1S'_a C2S'_a 1.502(9) 3_666
O2 C6 1.261(5) .
O2 Li1 1.959(8) 3_667
O2 Li1 1.984(8) 1_655
O1 C6 1.235(5) .
O1 Li1 1.871(8) .
C5 C3 1.380(6) .
C5 C4 1.384(6) .
C5 C6 1.519(6) .
N1 C2 1.333(6) .
N1 C1 1.336(6) .
N1 Li1 2.084(9) 4_665
C1 C4 1.383(6) .
C3 C2 1.391(7) .
Li1 O2 1.959(8) 3_667
Li1 O2 1.984(8) 1_455
Li1 N1 2.084(9) 4_566
Li1 Li1 2.835(16) 3_567
